data_2104925
loop_
_publ_author_name
'Siegler, Maxime A.'
'Parkin, Sean'
'Angel, Ross J.'
'Brock, Carolyn Pratt'

_publ_section_title
;
 Detailed study of the phase transition in
 [Ni(H~2~O)~6~](NO~3~)~2~&#x00B7;(15-crown-5)&#x00B7;H~2~O and analysis
 in terms of mean-field theory
;
_journal_issue 2
_journal_name_full 'Acta Crystallographica Section B'
_journal_page_first 130
_journal_page_last 143
_journal_paper_doi 10.1107/S010876811100526X
_journal_volume 67
_journal_year 2011
_chemical_formula_moiety 'C10 H20 O5, H12 Ni O6 2+, 2(N O3 1-), H2 O'
_chemical_formula_sum 'C10 H34 N2 Ni O18'
_chemical_formula_weight 529.10
_chemical_name_systematic 'hexaaquanickel(II) nitrate (15-crown-5) monohydrate'
_space_group_IT_number 4
_symmetry_cell_setting monoclinic
_symmetry_Int_Tables_number 4
_symmetry_space_group_name_Hall 'P 2yb'
_symmetry_space_group_name_H-M 'P 1 21 1'
_atom_sites_solution_hydrogens geom
_atom_sites_solution_primary direct
_atom_sites_solution_secondary difmap
_audit_creation_method SHELXL-97
_cell_angle_alpha 90.
_cell_angle_beta 106.13(1)
_cell_angle_gamma 90.
_cell_formula_units_Z 2
_cell_length_a 8.129(2)
_cell_length_b 16.658(4)
_cell_length_c 8.926(2)
_cell_measurement_reflns_used 2768
_cell_measurement_temperature 195(2)
_cell_measurement_theta_max 27.48
_cell_measurement_theta_min 1.00
_cell_volume 1161.1(5)
_computing_cell_refinement 'SCALEPACK (Otwinowski & Minor, 2006)'
_computing_data_collection 'COLLECT (Nonius, 2000)'
_computing_data_reduction 'DENZO-SMN (Otwinowski & Minor, 2006)'
_computing_molecular_graphics 'Mercury (Macrae et al., 2008)'
_computing_publication_material
;
SHELXL-97 (Sheldrick, 2008) and local procedures
;
_computing_structure_refinement 'SHELXL-97 (Sheldrick, 2008)'
_computing_structure_solution 'SHELXS-97 (Sheldrick, 2008)'
_diffrn_ambient_temperature 195(2)
_diffrn_detector_area_resol_mean 18
_diffrn_measured_fraction_theta_full 1.000
_diffrn_measured_fraction_theta_max 1.000
_diffrn_measurement_device_type 'Nonius KappaCCD diffractometer'
_diffrn_measurement_method '\w scans at fixed \c = 55\%'
_diffrn_radiation_monochromator graphite
_diffrn_radiation_source 'fine-focus sealed tube'
_diffrn_radiation_type MoK\a
_diffrn_radiation_wavelength 0.71073
_diffrn_reflns_av_R_equivalents 0.057
_diffrn_reflns_av_sigmaI/netI 0.0631
_diffrn_reflns_limit_h_max 10
_diffrn_reflns_limit_h_min -10
_diffrn_reflns_limit_k_max 21
_diffrn_reflns_limit_k_min -21
_diffrn_reflns_limit_l_max 11
_diffrn_reflns_limit_l_min -11
_diffrn_reflns_number 16730
_diffrn_reflns_theta_full 27.46
_diffrn_reflns_theta_max 27.46
_diffrn_reflns_theta_min 2.38
_diffrn_standards_decay_% <2
_exptl_absorpt_coefficient_mu 0.918
_exptl_absorpt_correction_T_max 0.8746
_exptl_absorpt_correction_T_min 0.7394
_exptl_absorpt_correction_type multi-scan
_exptl_absorpt_process_details 'Scalepack (Otwinowski & Minor, 2006)'
_exptl_crystal_colour 'pale green'
_exptl_crystal_density_diffrn 1.513
_exptl_crystal_density_method 'not measured'
_exptl_crystal_description parallelepiped
_exptl_crystal_F_000 560
_exptl_crystal_size_max 0.35
_exptl_crystal_size_mid 0.15
_exptl_crystal_size_min 0.15
_refine_diff_density_max 0.818
_refine_diff_density_min -0.345
_refine_diff_density_rms 0.065
_refine_ls_abs_structure_details 'Flack H D (1983), Acta Cryst. A39, 876-881'
_refine_ls_abs_structure_Flack 0.103(13)
_refine_ls_extinction_coef 0.0025(9)
_refine_ls_extinction_expression Fc^*^=kFc[1+0.001xFc^2^\l^3^/sin(2\q)]^-1/4^
_refine_ls_extinction_method SHELXL
_refine_ls_goodness_of_fit_ref 1.028
_refine_ls_hydrogen_treatment mixed
_refine_ls_matrix_type full
_refine_ls_number_parameters 327
_refine_ls_number_reflns 5337
_refine_ls_number_restraints 24
_refine_ls_restrained_S_all 1.026
_refine_ls_R_factor_all 0.0691
_refine_ls_R_factor_gt 0.0427
_refine_ls_shift/su_max 0.000
_refine_ls_shift/su_mean 0.000
_refine_ls_structure_factor_coef Fsqd
_refine_ls_weighting_details 'calc w=1/[\s^2^(Fo^2^)+(0.0367P)^2^+0.4687P] where P=(Fo^2^+2Fc^2^)/3'
_refine_ls_weighting_scheme calc
_refine_ls_wR_factor_gt 0.0833
_refine_ls_wR_factor_ref 0.0929
_reflns_number_gt 4117
_reflns_number_total 5337
_reflns_threshold_expression >2sigma(I)
_cod_data_source_file hw5014.cif
_cod_data_source_block 195K_H
_cod_original_sg_symbol_H-M 'P 21'
_cod_database_code 2104925

loop_
_symmetry_equiv_pos_as_xyz
'x, y, z'
'-x, y+1/2, -z'

loop_
_atom_site_label
_atom_site_type_symbol
_atom_site_fract_x
_atom_site_fract_y
_atom_site_fract_z
_atom_site_U_iso_or_equiv
_atom_site_adp_type
_atom_site_occupancy
_atom_site_symmetry_multiplicity
_atom_site_calc_flag
_atom_site_refinement_flags
_atom_site_disorder_assembly
_atom_site_disorder_group
C1 C 0.0648(7) 0.2158(5) 0.0515(6) 0.082(2) Uani 1 1 d . . .
H1A H -0.0224 0.1823 -0.0213 0.099 Uiso 1 1 calc R . .
H1B H 0.1790 0.2001 0.0422 0.099 Uiso 1 1 calc R . .
C2 C 0.0333(5) 0.3006(5) 0.0115(5) 0.0734(16) Uani 1 1 d . . .
H2A H 0.0001 0.3071 -0.1033 0.088 Uiso 1 1 calc R . .
H2B H -0.0620 0.3205 0.0505 0.088 Uiso 1 1 calc R . .
C3 C 0.1510(7) 0.4308(4) 0.0734(7) 0.0830(19) Uani 1 1 d . . .
H3A H 0.0722 0.4454 -0.0291 0.100 Uiso 1 1 calc R . .
H3B H 0.2607 0.4592 0.0843 0.100 Uiso 1 1 calc R . .
C4 C 0.0758(7) 0.4580(3) 0.1997(8) 0.078(2) Uani 1 1 d . . .
H4A H 0.0618 0.5170 0.1961 0.094 Uiso 1 1 calc R . .
H4B H -0.0381 0.4331 0.1858 0.094 Uiso 1 1 calc R . .
C5 C 0.1363(8) 0.4675(3) 0.4724(10) 0.085(2) Uani 1 1 d . . .
H5A H 0.0112 0.4615 0.4548 0.102 Uiso 1 1 calc R . .
H5B H 0.1647 0.5253 0.4839 0.102 Uiso 1 1 calc R . .
C6 C 0.2274(7) 0.4246(4) 0.6134(7) 0.085(2) Uani 1 1 d . . .
H6A H 0.3505 0.4205 0.6192 0.102 Uiso 1 1 calc R . .
H6B H 0.2165 0.4539 0.7066 0.102 Uiso 1 1 calc R . .
C7 C 0.2581(5) 0.2898(6) 0.7147(4) 0.091(2) Uani 1 1 d . . .
H7A H 0.2553 0.3015 0.8227 0.109 Uiso 1 1 calc R . .
H7B H 0.3784 0.2927 0.7107 0.109 Uiso 1 1 calc R . .
C8 C 0.1870(7) 0.2083(5) 0.6675(7) 0.083(2) Uani 1 1 d . . .
H8A H 0.2451 0.1680 0.7461 0.100 Uiso 1 1 calc R . .
H8B H 0.0630 0.2072 0.6589 0.100 Uiso 1 1 calc R . .
C9 C 0.1104(8) 0.1264(3) 0.4359(9) 0.081(2) Uani 1 1 d . . .
H9A H -0.0105 0.1335 0.4359 0.097 Uiso 1 1 calc R . .
H9B H 0.1511 0.0740 0.4843 0.097 Uiso 1 1 calc R . .
C10 C 0.1251(7) 0.1293(3) 0.2761(9) 0.082(2) Uani 1 1 d . . .
H10A H 0.2468 0.1248 0.2767 0.098 Uiso 1 1 calc R . .
H10B H 0.0611 0.0841 0.2145 0.098 Uiso 1 1 calc R . .
O1 O 0.0570(4) 0.20289(19) 0.2100(4) 0.0523(8) Uani 1 1 d . . .
O2 O 0.1807(3) 0.3452(2) 0.0779(3) 0.0563(8) Uani 1 1 d . . .
O3 O 0.1859(4) 0.43499(18) 0.3416(4) 0.0526(8) Uani 1 1 d . . .
O4 O 0.1558(4) 0.3470(2) 0.6092(4) 0.0553(8) Uani 1 1 d . . .
O5 O 0.2148(4) 0.19087(18) 0.5226(4) 0.0542(8) Uani 1 1 d . . .
Ni1 Ni 0.64623(5) 0.29752(2) 0.38959(4) 0.02247(11) Uani 1 1 d . . .
O6 O 0.4026(2) 0.2998(2) 0.4107(2) 0.0308(5) Uani 1 1 d D . .
H6C H 0.336(4) 0.3366(14) 0.379(4) 0.046 Uiso 1 1 d D . .
H6D H 0.348(4) 0.2650(15) 0.439(4) 0.046 Uiso 1 1 d D . .
O7 O 0.8841(2) 0.30454(17) 0.3562(2) 0.0258(5) Uani 1 1 d D . .
H7C H 0.958(3) 0.3193(18) 0.434(3) 0.039 Uiso 1 1 d D . .
H7D H 0.927(4) 0.2663(15) 0.322(4) 0.039 Uiso 1 1 d D . .
O8 O 0.5414(3) 0.32528(15) 0.1589(3) 0.0323(6) Uani 1 1 d D . .
H8C H 0.4368(13) 0.325(2) 0.128(4) 0.048 Uiso 1 1 d D . .
H8D H 0.573(4) 0.3615(17) 0.111(4) 0.048 Uiso 1 1 d D . .
O9 O 0.6816(3) 0.41551(14) 0.4601(3) 0.0319(6) Uani 1 1 d D . .
H9C H 0.633(5) 0.4470(19) 0.392(3) 0.048 Uiso 1 1 d D . .
H9D H 0.655(5) 0.428(2) 0.539(2) 0.048 Uiso 1 1 d D . .
O10 O 0.7431(3) 0.26557(15) 0.6202(3) 0.0289(5) Uani 1 1 d D . .
H10C H 0.733(5) 0.2961(15) 0.689(3) 0.043 Uiso 1 1 d D . .
H10D H 0.716(5) 0.2211(10) 0.647(4) 0.043 Uiso 1 1 d D . .
O11 O 0.6347(4) 0.17817(14) 0.3347(3) 0.0332(6) Uani 1 1 d D . .
H11C H 0.604(5) 0.149(2) 0.396(3) 0.050 Uiso 1 1 d D . .
H11D H 0.593(5) 0.158(2) 0.2483(19) 0.050 Uiso 1 1 d D . .
N1 N 0.6573(4) 0.42669(19) 0.8642(3) 0.0354(7) Uani 1 1 d . . .
O12 O 0.6609(4) 0.35331(18) 0.8499(3) 0.0486(7) Uani 1 1 d . . .
O13 O 0.6255(5) 0.45483(18) 0.9821(3) 0.0587(9) Uani 1 1 d . . .
O14 O 0.6784(6) 0.4698(2) 0.7602(4) 0.0775(13) Uani 1 1 d . . .
N2 N 0.5470(4) 0.08113(18) 0.6773(4) 0.0384(8) Uani 1 1 d . . .
O15 O 0.5304(4) 0.07447(15) 0.5350(3) 0.0394(6) Uani 1 1 d . . .
O16 O 0.4687(4) 0.03495(15) 0.7423(3) 0.0485(8) Uani 1 1 d . . .
O17 O 0.6402(5) 0.1338(2) 0.7560(4) 0.0628(10) Uani 1 1 d . . .
H18C H 0.564(7) 0.122(3) -0.002(8) 0.094 Uiso 1 1 d D . .
H18D H 0.460(7) 0.0742(11) 0.043(6) 0.094 Uiso 1 1 d D . .
O18 O 0.4901(9) 0.1213(3) 0.0450(5) 0.0615(16) Uani 0.742(8) 1 d PD A 1
O18' O 0.608(2) 0.0958(9) 0.0807(16) 0.0615(16) Uani 0.258(8) 1 d P A 2

loop_
_atom_site_aniso_label
_atom_site_aniso_U_11
_atom_site_aniso_U_22
_atom_site_aniso_U_33
_atom_site_aniso_U_23
_atom_site_aniso_U_13
_atom_site_aniso_U_12
C1 0.048(3) 0.137(6) 0.071(4) -0.071(4) 0.032(3) -0.028(4)
C2 0.027(2) 0.154(6) 0.037(2) -0.022(4) 0.0036(16) -0.016(4)
C3 0.051(3) 0.105(5) 0.090(4) 0.070(4) 0.014(3) 0.022(3)
C4 0.052(3) 0.056(3) 0.143(6) 0.044(4) 0.053(4) 0.026(3)
C5 0.049(4) 0.048(3) 0.183(8) -0.056(4) 0.075(4) -0.022(3)
C6 0.050(3) 0.120(6) 0.098(5) -0.081(4) 0.042(3) -0.040(4)
C7 0.025(2) 0.223(8) 0.0240(19) 0.003(5) 0.0074(16) 0.014(5)
C8 0.041(3) 0.145(6) 0.071(4) 0.063(4) 0.027(3) 0.023(4)
C9 0.038(3) 0.031(3) 0.177(7) 0.046(4) 0.035(4) 0.008(2)
C10 0.046(3) 0.031(3) 0.177(8) -0.025(4) 0.045(4) 0.000(3)
O1 0.0398(17) 0.0511(18) 0.073(2) -0.0243(15) 0.0266(15) -0.0006(15)
O2 0.0257(16) 0.108(3) 0.0342(15) 0.0103(16) 0.0063(12) 0.0055(17)
O3 0.0384(17) 0.0403(17) 0.085(2) 0.0001(17) 0.0276(17) 0.0060(15)
O4 0.0268(16) 0.086(2) 0.0548(19) -0.0277(17) 0.0142(14) -0.0129(16)
O5 0.0374(17) 0.057(2) 0.078(2) 0.0366(17) 0.0320(16) 0.0136(15)
Ni1 0.02085(19) 0.0246(2) 0.02293(18) 0.0007(2) 0.00775(13) -0.0005(2)
O6 0.0187(10) 0.0408(13) 0.0357(11) 0.0127(16) 0.0124(9) 0.0034(16)
O7 0.0186(10) 0.0312(14) 0.0300(11) -0.0062(13) 0.0106(8) -0.0001(14)
O8 0.0214(12) 0.0515(18) 0.0238(12) 0.0091(10) 0.0060(10) -0.0041(11)
O9 0.0379(15) 0.0290(14) 0.0328(14) 0.0002(11) 0.0164(12) 0.0027(12)
O10 0.0331(14) 0.0289(12) 0.0234(12) 0.0005(9) 0.0058(11) -0.0012(11)
O11 0.0474(17) 0.0248(13) 0.0298(13) -0.0019(11) 0.0147(12) -0.0058(12)
N1 0.041(2) 0.0369(19) 0.0266(16) -0.0004(13) 0.0063(14) -0.0092(16)
O12 0.061(2) 0.0407(17) 0.0447(16) 0.0044(13) 0.0158(14) 0.0107(15)
O13 0.101(3) 0.0489(18) 0.0327(15) -0.0002(13) 0.0297(17) 0.0015(18)
O14 0.149(4) 0.054(2) 0.0400(19) -0.0058(16) 0.044(2) -0.044(2)
N2 0.050(2) 0.0266(17) 0.0413(18) 0.0023(14) 0.0176(16) 0.0001(16)
O15 0.0532(18) 0.0376(15) 0.0318(14) 0.0040(11) 0.0187(13) 0.0035(13)
O16 0.079(2) 0.0355(15) 0.0414(15) -0.0041(12) 0.0341(15) -0.0174(15)
O17 0.088(3) 0.045(2) 0.0467(19) -0.0014(15) 0.0046(18) -0.0348(19)
O18 0.090(4) 0.059(3) 0.038(2) -0.013(2) 0.021(3) -0.018(3)
O18' 0.090(4) 0.059(3) 0.038(2) -0.013(2) 0.021(3) -0.018(3)

loop_
_atom_type_symbol
_atom_type_description
_atom_type_scat_dispersion_real
_atom_type_scat_dispersion_imag
_atom_type_scat_source
C C 0.0033 0.0016 'International Tables Vol C Tables 4.2.6.8 and 6.1.1.4'
H H 0.0000 0.0000 'International Tables Vol C Tables 4.2.6.8 and 6.1.1.4'
N N 0.0061 0.0033 'International Tables Vol C Tables 4.2.6.8 and 6.1.1.4'
O O 0.0106 0.0060 'International Tables Vol C Tables 4.2.6.8 and 6.1.1.4'
Ni Ni 0.3393 1.1124 'International Tables Vol C Tables 4.2.6.8 and 6.1.1.4'

loop_
_geom_angle_atom_site_label_1
_geom_angle_atom_site_label_2
_geom_angle_atom_site_label_3
_geom_angle
_geom_angle_site_symmetry_1
_geom_angle_site_symmetry_3
_geom_angle_publ_flag
O1 C1 C2 109.3(4) . . no
O1 C1 H1A 109.8 . . no
C2 C1 H1A 109.8 . . no
O1 C1 H1B 109.8 . . no
C2 C1 H1B 109.8 . . no
H1A C1 H1B 108.3 . . no
O2 C2 C1 109.8(4) . . no
O2 C2 H2A 109.7 . . no
C1 C2 H2A 109.7 . . no
O2 C2 H2B 109.7 . . no
C1 C2 H2B 109.7 . . no
H2A C2 H2B 108.2 . . no
O2 C3 C4 112.2(4) . . no
O2 C3 H3A 109.2 . . no
C4 C3 H3A 109.2 . . no
O2 C3 H3B 109.2 . . no
C4 C3 H3B 109.2 . . no
H3A C3 H3B 107.9 . . no
O3 C4 C3 108.1(4) . . no
O3 C4 H4A 110.1 . . no
C3 C4 H4A 110.1 . . no
O3 C4 H4B 110.1 . . no
C3 C4 H4B 110.1 . . no
H4A C4 H4B 108.4 . . no
O3 C5 C6 109.0(5) . . no
O3 C5 H5A 109.9 . . no
C6 C5 H5A 109.9 . . no
O3 C5 H5B 109.9 . . no
C6 C5 H5B 109.9 . . no
H5A C5 H5B 108.3 . . no
O4 C6 C5 108.6(4) . . no
O4 C6 H6A 110.0 . . no
C5 C6 H6A 110.0 . . no
O4 C6 H6B 110.0 . . no
C5 C6 H6B 110.0 . . no
H6A C6 H6B 108.3 . . no
O4 C7 C8 108.2(4) . . no
O4 C7 H7A 110.1 . . no
C8 C7 H7A 110.1 . . no
O4 C7 H7B 110.1 . . no
C8 C7 H7B 110.1 . . no
H7A C7 H7B 108.4 . . no
O5 C8 C7 107.5(4) . . no
O5 C8 H8A 110.2 . . no
C7 C8 H8A 110.2 . . no
O5 C8 H8B 110.2 . . no
C7 C8 H8B 110.2 . . no
H8A C8 H8B 108.5 . . no
O5 C9 C10 107.6(4) . . no
O5 C9 H9A 110.2 . . no
C10 C9 H9A 110.2 . . no
O5 C9 H9B 110.2 . . no
C10 C9 H9B 110.2 . . no
H9A C9 H9B 108.5 . . no
O1 C10 C9 107.9(4) . . no
O1 C10 H10A 110.1 . . no
C9 C10 H10A 110.1 . . no
O1 C10 H10B 110.1 . . no
C9 C10 H10B 110.1 . . no
H10A C10 H10B 108.4 . . no
C10 O1 C1 114.9(5) . . no
C2 O2 C3 113.4(4) . . no
C4 O3 C5 112.4(4) . . no
C6 O4 C7 115.6(5) . . no
C8 O5 C9 115.1(5) . . no
O7 Ni1 O6 174.72(13) . . no
O7 Ni1 O11 90.18(11) . . no
O6 Ni1 O11 93.38(13) . . no
O7 Ni1 O8 89.25(9) . . no
O6 Ni1 O8 86.86(9) . . no
O11 Ni1 O8 90.00(10) . . no
O7 Ni1 O9 86.12(11) . . no
O6 Ni1 O9 90.62(12) . . no
O11 Ni1 O9 174.27(11) . . no
O8 Ni1 O9 94.32(10) . . no
O7 Ni1 O10 92.63(9) . . no
O6 Ni1 O10 91.38(9) . . no
O11 Ni1 O10 88.14(10) . . no
O8 Ni1 O10 177.36(11) . . no
O9 Ni1 O10 87.66(10) . . no
Ni1 O6 H6C 123(2) . . no
Ni1 O6 H6D 130(2) . . no
H6C O6 H6D 106.2(16) . . no
Ni1 O7 H7C 114(2) . . no
Ni1 O7 H7D 121(3) . . no
H7C O7 H7D 104.9(16) . . no
Ni1 O8 H8C 116(2) . . no
Ni1 O8 H8D 126(3) . . no
H8C O8 H8D 105.5(16) . . no
Ni1 O9 H9C 113(3) . . no
Ni1 O9 H9D 117(3) . . no
H9C O9 H9D 106.9(17) . . no
Ni1 O10 H10C 120(3) . . no
Ni1 O10 H10D 118(3) . . no
H10C O10 H10D 104.5(16) . . no
Ni1 O11 H11C 115(3) . . no
Ni1 O11 H11D 127(3) . . no
H11C O11 H11D 105.4(16) . . no
O14 N1 O12 119.5(3) . . no
O14 N1 O13 121.8(3) . . no
O12 N1 O13 118.6(3) . . no
O16 N2 O17 119.0(3) . . no
O16 N2 O15 119.9(3) . . no
O17 N2 O15 121.1(3) . . no
H18C O18 H18D 104.9(15) . . no
H18C O18' H18D 76(3) . . no

loop_
_geom_bond_atom_site_label_1
_geom_bond_atom_site_label_2
_geom_bond_distance
_geom_bond_site_symmetry_2
_geom_bond_publ_flag
C1 O1 1.449(6) . no
C1 C2 1.462(9) . no
C1 H1A 0.9900 . no
C1 H1B 0.9900 . no
C2 O2 1.394(6) . no
C2 H2A 0.9900 . no
C2 H2B 0.9900 . no
C3 O2 1.446(7) . no
C3 C4 1.494(8) . no
C3 H3A 0.9900 . no
C3 H3B 0.9900 . no
C4 O3 1.386(7) . no
C4 H4A 0.9900 . no
C4 H4B 0.9900 . no
C5 O3 1.441(7) . no
C5 C6 1.458(9) . no
C5 H5A 0.9900 . no
C5 H5B 0.9900 . no
C6 O4 1.414(7) . no
C6 H6A 0.9900 . no
C6 H6B 0.9900 . no
C7 O4 1.432(8) . no
C7 C8 1.490(10) . no
C7 H7A 0.9900 . no
C7 H7B 0.9900 . no
C8 O5 1.403(7) . no
C8 H8A 0.9900 . no
C8 H8B 0.9900 . no
C9 O5 1.451(7) . no
C9 C10 1.465(10) . no
C9 H9A 0.9900 . no
C9 H9B 0.9900 . no
C10 O1 1.406(7) . no
C10 H10A 0.9900 . no
C10 H10B 0.9900 . no
Ni1 O7 2.040(2) . no
Ni1 O6 2.041(2) . no
Ni1 O11 2.044(2) . no
Ni1 O8 2.050(2) . no
Ni1 O9 2.059(2) . no
Ni1 O10 2.059(2) . no
O6 H6C 0.814(10) . no
O6 H6D 0.812(10) . no
O7 H7C 0.817(10) . no
O7 H7D 0.822(10) . no
O8 H8C 0.818(10) . no
O8 H8D 0.817(10) . no
O9 H9C 0.815(10) . no
O9 H9D 0.815(10) . no
O10 H10C 0.822(10) . no
O10 H10D 0.825(10) . no
O11 H11C 0.819(10) . no
O11 H11D 0.821(10) . no
N1 O14 1.223(4) . no
N1 O12 1.230(4) . no
N1 O13 1.243(4) . no
N2 O16 1.241(4) . no
N2 O17 1.242(4) . no
N2 O15 1.244(4) . no
O18 H18C 0.822(7) . no
O18 H18D 0.820(7) . no
O18' H18C 0.84(7) . no
O18' H18D 1.22(5) . no

loop_
_geom_hbond_atom_site_label_D
_geom_hbond_atom_site_label_H
_geom_hbond_atom_site_label_A
_geom_hbond_distance_DH
_geom_hbond_distance_HA
_geom_hbond_distance_DA
_geom_hbond_angle_DHA
_geom_hbond_site_symmetry_A
O6 H6C O3 0.814(10) 2.016(13) 2.820(4) 170(4) .
O6 H6D O5 0.812(10) 1.924(12) 2.733(4) 174(4) .
O7 H7C O4 0.817(10) 1.963(12) 2.776(4) 173(3) 1_655
O7 H7D O1 0.822(10) 1.958(16) 2.751(4) 162(4) 1_655
O8 H8C O2 0.818(10) 2.031(13) 2.838(4) 169(4) .
O8 H8D O13 0.817(10) 2.052(12) 2.866(4) 174(3) 1_554
O9 H9C O16 0.815(10) 1.930(13) 2.737(3) 170(4) 2_656
O9 H9D O14 0.815(10) 2.055(17) 2.835(4) 160(4) .
O10 H10C O12 0.822(10) 1.941(14) 2.747(4) 166(3) .
O10 H10D O17 0.825(10) 1.945(15) 2.747(4) 164(3) .
O11 H11C O15 0.819(10) 1.964(11) 2.782(3) 177(4) .
O11 H11D O18 0.821(10) 1.879(11) 2.698(5) 175(4) .

loop_
_geom_torsion_atom_site_label_1
_geom_torsion_atom_site_label_2
_geom_torsion_atom_site_label_3
_geom_torsion_atom_site_label_4
_geom_torsion
_geom_torsion_site_symmetry_1
_geom_torsion_site_symmetry_2
_geom_torsion_site_symmetry_3
_geom_torsion_site_symmetry_4
_geom_torsion_publ_flag
O1 C1 C2 O2 78.2(5) . . . . no
O2 C3 C4 O3 57.3(6) . . . . no
O3 C5 C6 O4 -72.9(5) . . . . no
O4 C7 C8 O5 67.3(4) . . . . no
O5 C9 C10 O1 -63.1(6) . . . . no
C9 C10 O1 C1 178.9(4) . . . . no
C2 C1 O1 C10 -165.2(4) . . . . no
C1 C2 O2 C3 -167.2(4) . . . . no
C4 C3 O2 C2 79.7(5) . . . . no
C3 C4 O3 C5 172.4(4) . . . . no
C6 C5 O3 C4 164.9(4) . . . . no
C5 C6 O4 C7 163.3(4) . . . . no
C8 C7 O4 C6 -165.7(4) . . . . no
C7 C8 O5 C9 -161.9(4) . . . . no
C10 C9 O5 C8 166.7(5) . . . . no
